data_7710786
loop_
_publ_author_name
'Marvelous, Christian'
'de Azevedo Santos, Lucas'
'Siegler, Maxime A.'
'Fonseca Guerra, C\'elia'
'Bouwman, Elisabeth'

_publ_section_title
;
 Cleaner and stronger: how 8-quinolinolate facilitates formation of
 Co(III)-thiolate from Co(II)-disulfide complexes.
;
_journal_name_full 'Dalton transactions (Cambridge, England : 2003)'
_journal_paper_doi 10.1039/d2dt02106d
_journal_year 2022
_chemical_formula_moiety 'C48 H48 Cl2 Co2 N8 O2 S2, 0.903(C2 H3 N)'
_chemical_formula_sum 'C49.81 H50.71 Cl2 Co2 N8.9 O2 S2'
_chemical_formula_weight 1058.87
_space_group_crystal_system monoclinic
_space_group_IT_number 14
_space_group_name_Hall '-P 2yn'
_space_group_name_H-M_alt 'P 1 21/n 1'
_atom_sites_solution_hydrogens geom
_atom_sites_solution_primary direct
_atom_sites_solution_secondary difmap
_audit_creation_method SHELXL-2018/3
_audit_update_record
;
2022-04-21 deposited with the CCDC.	2022-07-18 downloaded from the CCDC.
;
_cell_angle_alpha 90
_cell_angle_beta 97.898(2)
_cell_angle_gamma 90
_cell_formula_units_Z 4
_cell_length_a 18.4673(4)
_cell_length_b 14.9350(4)
_cell_length_c 19.1135(4)
_cell_measurement_reflns_used 22088
_cell_measurement_temperature 110(2)
_cell_measurement_theta_max 27.6730
_cell_measurement_theta_min 2.6160
_cell_volume 5221.7(2)
_computing_cell_refinement 'CrysAlisPro 1.171.39.29c (Rigaku OD, 2017)'
_computing_data_collection 'CrysAlisPro 1.171.39.29c (Rigaku OD, 2017)'
_computing_data_reduction 'CrysAlisPro 1.171.39.29c (Rigaku OD, 2017)'
_computing_molecular_graphics 'SHELXTL v6.10 (Sheldrick, 2008)'
_computing_publication_material 'SHELXTL v6.10 (Sheldrick, 2008)'
_computing_structure_refinement 'SHELXL-2018/3 (Sheldrick, 2018)'
_computing_structure_solution 'SHELXS-2018/3 (Sheldrick, 2018)'
_diffrn_ambient_temperature 110(2)
_diffrn_measured_fraction_theta_full 0.999
_diffrn_measured_fraction_theta_max 0.999
_diffrn_measurement_device_type 'SuperNova, Dual, Cu at zero, Atlas'
_diffrn_measurement_method '\w scans'
_diffrn_radiation_monochromator mirror
_diffrn_radiation_source 'SuperNova (Mo) X-ray Source'
_diffrn_radiation_type MoK\a
_diffrn_radiation_wavelength 0.71073
_diffrn_reflns_av_R_equivalents 0.0451
_diffrn_reflns_av_unetI/netI 0.0318
_diffrn_reflns_Laue_measured_fraction_full 0.999
_diffrn_reflns_Laue_measured_fraction_max 0.999
_diffrn_reflns_limit_h_max 23
_diffrn_reflns_limit_h_min -23
_diffrn_reflns_limit_k_max 19
_diffrn_reflns_limit_k_min -19
_diffrn_reflns_limit_l_max 24
_diffrn_reflns_limit_l_min -24
_diffrn_reflns_number 62110
_diffrn_reflns_point_group_measured_fraction_full 0.999
_diffrn_reflns_point_group_measured_fraction_max 0.999
_diffrn_reflns_theta_full 25.242
_diffrn_reflns_theta_max 27.499
_diffrn_reflns_theta_min 1.982
_exptl_absorpt_coefficient_mu 0.864
_exptl_absorpt_correction_T_max 1.000
_exptl_absorpt_correction_T_min 0.425
_exptl_absorpt_correction_type gaussian
_exptl_absorpt_process_details
;
CrysAlisPro 1.171.39.46 (Rigaku Oxford Diffraction, 2018)
Numerical absorption correction based on gaussian integration over
			a multifaceted crystal model
Empirical absorption correction using spherical harmonics,
 implemented in SCALE3 ABSPACK scaling algorithm.
;
_exptl_crystal_colour red
_exptl_crystal_density_diffrn 1.347
_exptl_crystal_description block
_exptl_crystal_F_000 2191
_exptl_crystal_size_max 0.350
_exptl_crystal_size_mid 0.224
_exptl_crystal_size_min 0.195
_refine_diff_density_max 0.687
_refine_diff_density_min -0.590
_refine_diff_density_rms 0.066
_refine_ls_extinction_method none
_refine_ls_goodness_of_fit_ref 1.035
_refine_ls_hydrogen_treatment constr
_refine_ls_matrix_type full
_refine_ls_number_parameters 618
_refine_ls_number_reflns 11982
_refine_ls_number_restraints 2
_refine_ls_restrained_S_all 1.036
_refine_ls_R_factor_all 0.0602
_refine_ls_R_factor_gt 0.0480
_refine_ls_shift/su_max 0.001
_refine_ls_shift/su_mean 0.000
_refine_ls_structure_factor_coef Fsqd
_refine_ls_weighting_details 'w=1/[\s^2^(Fo^2^)+(0.0516P)^2^+7.2899P] where P=(Fo^2^+2Fc^2^)/3'
_refine_ls_weighting_scheme calc
_refine_ls_wR_factor_gt 0.1207
_refine_ls_wR_factor_ref 0.1284
_reflns_Friedel_coverage 0.000
_reflns_number_gt 9923
_reflns_number_total 11982
_reflns_threshold_expression 'I > 2\s(I)'
_cod_data_source_file d2dt02106d2.cif
_cod_data_source_block 2SSquin
_cod_original_sg_symbol_H-M 'P 21/n'
_cod_original_formula_sum 'C49.81 H50.71 Cl2 Co2 N8.90 O2 S2'
_cod_database_code 7710786
_shelx_shelxl_version_number 2018/3
_shelx_space_group_comment
;
The symmetry employed for this shelxl refinement is uniquely defined
by the following loop, which should always be used as a source of
symmetry information in preference to the above space-group names.
They are only intended as comments.
;
_oxdiff_exptl_absorpt_empirical_full_min 0.450
_oxdiff_exptl_absorpt_empirical_full_max 1.988
_oxdiff_exptl_absorpt_empirical_details
;
Empirical correction (ABSPACK) includes:
- Absorption correction using spherical harmonics
- Frame scaling
;

loop_
_space_group_symop_operation_xyz
'x, y, z'
'-x+1/2, y+1/2, -z+1/2'
'-x, -y, -z'
'x-1/2, -y-1/2, z-1/2'

loop_
_atom_site_label
_atom_site_type_symbol
_atom_site_fract_x
_atom_site_fract_y
_atom_site_fract_z
_atom_site_U_iso_or_equiv
_atom_site_adp_type
_atom_site_occupancy
_atom_site_site_symmetry_order
_atom_site_calc_flag
_atom_site_refinement_flags_posn
_atom_site_refinement_flags_adp
_atom_site_refinement_flags_occupancy
_atom_site_disorder_assembly
_atom_site_disorder_group
Co1 Co 0.22258(2) 0.10253(2) 0.82814(2) 0.02591(9) Uani 1 1 d . . . . .
Co2 Co 0.67575(2) 0.14561(3) 0.78170(2) 0.02976(10) Uani 1 1 d . . . . .
S1 S 0.48803(5) 0.23343(9) 0.99987(6) 0.0761(4) Uani 1 1 d . . . . .
S2 S 0.51238(5) 0.10276(9) 1.01812(4) 0.0685(3) Uani 1 1 d . . . . .
Cl1 Cl 0.22036(4) 0.06422(5) 0.94935(3) 0.03564(15) Uani 1 1 d . . . . .
Cl2 Cl 0.55032(4) 0.19476(5) 0.75865(4) 0.03914(17) Uani 1 1 d . . . . .
C1 C 0.43789(16) 0.2351(2) 0.91156(19) 0.0459(8) Uani 1 1 d . . . . .
H1A H 0.425042 0.297771 0.898256 0.055 Uiso 1 1 calc R U . . .
H1B H 0.469711 0.211988 0.877984 0.055 Uiso 1 1 calc R U . . .
C2 C 0.36823(15) 0.17931(19) 0.90508(14) 0.0340(6) Uani 1 1 d . . . . .
H2A H 0.381287 0.117336 0.920294 0.041 Uiso 1 1 calc R U . . .
H2B H 0.336160 0.203766 0.937920 0.041 Uiso 1 1 calc R U . . .
C3 C 0.30348(16) 0.26664(19) 0.80639(16) 0.0363(6) Uani 1 1 d . . . . .
H3A H 0.289330 0.264292 0.754551 0.044 Uiso 1 1 calc R U . . .
H3B H 0.345063 0.308644 0.816570 0.044 Uiso 1 1 calc R U . . .
C4 C 0.36602(16) 0.1271(2) 0.78270(15) 0.0386(7) Uani 1 1 d . . . . .
H4A H 0.417477 0.147513 0.787932 0.046 Uiso 1 1 calc R U . . .
H4B H 0.343382 0.139738 0.733701 0.046 Uiso 1 1 calc R U . . .
C5 C 0.60370(17) 0.0911(3) 0.99370(17) 0.0563(10) Uani 1 1 d . . . . .
H5A H 0.636935 0.134563 1.020884 0.068 Uiso 1 1 calc R U . . .
H5B H 0.622339 0.030127 1.005861 0.068 Uiso 1 1 calc R U . . .
C6 C 0.60334(15) 0.1074(2) 0.91471(14) 0.0376(7) Uani 1 1 d . . . . .
H6A H 0.565374 0.068843 0.888328 0.045 Uiso 1 1 calc R U . . .
H6B H 0.589210 0.170411 0.904179 0.045 Uiso 1 1 calc R U . . .
C7 C 0.73548(16) 0.1374(2) 0.92862(16) 0.0433(7) Uani 1 1 d . . . . .
H7A H 0.782180 0.115958 0.914726 0.052 Uiso 1 1 calc R U . . .
H7B H 0.736073 0.125030 0.979578 0.052 Uiso 1 1 calc R U . . .
C8 C 0.68758(18) -0.0075(2) 0.88012(19) 0.0493(8) Uani 1 1 d . . . . .
H8A H 0.740711 -0.017962 0.881643 0.059 Uiso 1 1 calc R U . . .
H8B H 0.671332 -0.039709 0.920480 0.059 Uiso 1 1 calc R U . . .
C12 C 0.24034(16) 0.29992(19) 0.84052(14) 0.0340(6) Uani 1 1 d . . . . .
C13 C 0.23529(19) 0.3892(2) 0.85953(17) 0.0447(7) Uani 1 1 d . . . . .
H13 H 0.273831 0.429991 0.854863 0.054 Uiso 1 1 calc R U . . .
C14 C 0.1731(2) 0.4171(2) 0.88528(18) 0.0513(8) Uani 1 1 d . . . . .
H14 H 0.168223 0.477728 0.899032 0.062 Uiso 1 1 calc R U . . .
C15 C 0.11775(19) 0.3566(2) 0.89103(17) 0.0467(8) Uani 1 1 d . . . . .
H15 H 0.074058 0.375393 0.907726 0.056 Uiso 1 1 calc R U . A 1
C16 C 0.12667(16) 0.2670(2) 0.87200(15) 0.0369(6) Uani 0.782(6) 1 d D . P B 1
C17 C 0.0679(2) 0.2012(3) 0.8755(2) 0.0400(9) Uani 0.782(6) 1 d D . P B 1
H17A H 0.048723 0.181417 0.827620 0.060 Uiso 0.782(6) 1 calc R U P B 1
H17B H 0.028487 0.228911 0.897445 0.060 Uiso 0.782(6) 1 calc R U P B 1
H17C H 0.087304 0.149614 0.903661 0.060 Uiso 0.782(6) 1 calc R U P B 1
C26 C 0.29482(17) -0.09131(19) 0.82655(14) 0.0377(6) Uani 0.782(6) 1 d . . P B 1
H26 H 0.250861 -0.113297 0.840846 0.045 Uiso 0.782(6) 1 calc R U P B 1
C16' C 0.29482(17) -0.09131(19) 0.82655(14) 0.0377(6) Uani 0.218(6) 1 d D . P B 2
C17' C 0.2346(6) -0.1334(9) 0.8538(7) 0.0400(9) Uani 0.218(6) 1 d D . P B 2
H17D H 0.224726 -0.101939 0.896403 0.060 Uiso 0.218(6) 1 calc R U P B 2
H17E H 0.246927 -0.196014 0.865360 0.060 Uiso 0.218(6) 1 calc R U P B 2
H17F H 0.191173 -0.131117 0.818060 0.060 Uiso 0.218(6) 1 calc R U P B 2
C26' C 0.12667(16) 0.2670(2) 0.87200(15) 0.0369(6) Uani 0.218(6) 1 d . . P B 2
H26' H 0.088800 0.225145 0.876248 0.044 Uiso 0.218(6) 1 calc R U P B 2
C22 C 0.36369(15) 0.0276(2) 0.79659(14) 0.0354(6) Uani 1 1 d . . . . .
C23 C 0.42161(17) -0.0285(2) 0.78870(16) 0.0468(8) Uani 1 1 d . . . . .
H23 H 0.465900 -0.004903 0.776278 0.056 Uiso 1 1 calc R U . . .
C24 C 0.4140(2) -0.1195(3) 0.79922(18) 0.0540(9) Uani 1 1 d . . . . .
H24 H 0.452645 -0.159384 0.793120 0.065 Uiso 1 1 calc R U . . .
C25 C 0.3498(2) -0.1515(2) 0.81857(17) 0.0503(9) Uani 1 1 d . . . . .
H25 H 0.343468 -0.213711 0.826275 0.060 Uiso 1 1 calc R U . B 1
C32 C 0.09249(18) -0.0347(2) 0.82547(18) 0.0471(8) Uani 1 1 d . . . . .
H32 H 0.102634 -0.037096 0.875528 0.056 Uiso 1 1 calc R U . . .
C33 C 0.03831(19) -0.0915(2) 0.7907(2) 0.0560(9) Uani 1 1 d . . . . .
H33 H 0.013179 -0.132304 0.816977 0.067 Uiso 1 1 calc R U . . .
C34 C 0.02224(17) -0.0875(2) 0.7191(2) 0.0531(9) Uani 1 1 d . . . . .
H34 H -0.015216 -0.124565 0.695479 0.064 Uiso 1 1 calc R U . . .
C35 C 0.06028(16) -0.0294(2) 0.67990(18) 0.0425(7) Uani 1 1 d . . . . .
C36 C 0.11444(15) 0.02555(18) 0.71889(15) 0.0325(6) Uani 1 1 d . . . . .
C41 C 0.15774(16) 0.08716(19) 0.68454(14) 0.0337(6) Uani 1 1 d . . . . .
C42 C 0.1425(2) 0.0921(2) 0.61111(16) 0.0476(8) Uani 1 1 d . . . . .
H42 H 0.168487 0.133836 0.586517 0.057 Uiso 1 1 calc R U . . .
C43 C 0.0901(2) 0.0375(2) 0.57288(18) 0.0567(10) Uani 1 1 d . . . . .
H43 H 0.082529 0.041604 0.522814 0.068 Uiso 1 1 calc R U . . .
C44 C 0.0496(2) -0.0217(2) 0.60523(19) 0.0550(10) Uani 1 1 d . . . . .
H44 H 0.014053 -0.057796 0.577777 0.066 Uiso 1 1 calc R U . . .
C52 C 0.72835(16) 0.2355(2) 0.91578(15) 0.0414(7) Uani 1 1 d . . . . .
C53 C 0.7431(2) 0.2974(3) 0.9691(2) 0.0667(11) Uani 1 1 d . . . . .
H53 H 0.756310 0.278468 1.016603 0.080 Uiso 1 1 calc R U . . .
C54 C 0.7386(3) 0.3863(3) 0.9528(2) 0.0827(15) Uani 1 1 d . . . . .
H54 H 0.749535 0.429712 0.989076 0.099 Uiso 1 1 calc R U . . .
C55 C 0.7184(3) 0.4133(3) 0.8846(2) 0.0695(12) Uani 1 1 d . . . . .
H55 H 0.714621 0.475112 0.873046 0.083 Uiso 1 1 calc R U . C 1
C56 C 0.70337(18) 0.3480(2) 0.83204(18) 0.0464(7) Uani 0.744(6) 1 d D . P D 1
C57 C 0.6878(3) 0.3745(3) 0.7593(2) 0.0479(10) Uani 0.744(6) 1 d D . P D 1
H57A H 0.723425 0.346948 0.732337 0.072 Uiso 0.744(6) 1 calc R U P D 1
H57B H 0.690780 0.439789 0.755778 0.072 Uiso 0.744(6) 1 calc R U P D 1
H57C H 0.638440 0.354674 0.739995 0.072 Uiso 0.744(6) 1 calc R U P D 1
C66 C 0.6134(2) -0.0228(3) 0.6928(2) 0.0642(11) Uani 0.744(6) 1 d . . P D 1
H66 H 0.607747 0.016656 0.653378 0.077 Uiso 0.744(6) 1 calc R U P D 1
C56' C 0.6134(2) -0.0228(3) 0.6928(2) 0.0642(11) Uani 0.256(6) 1 d D . P D 2
C57' C 0.5995(8) 0.0236(9) 0.6335(6) 0.0479(10) Uani 0.256(6) 1 d D . P D 2
H57D H 0.568902 -0.012157 0.597977 0.072 Uiso 0.256(6) 1 calc R U P D 2
H57E H 0.645556 0.038463 0.616160 0.072 Uiso 0.256(6) 1 calc R U P D 2
H57F H 0.573727 0.078934 0.642468 0.072 Uiso 0.256(6) 1 calc R U P D 2
C66' C 0.70337(18) 0.3480(2) 0.83204(18) 0.0464(7) Uani 0.256(6) 1 d . . P D 2
H66' H 0.690022 0.366006 0.784327 0.056 Uiso 0.256(6) 1 calc R U P D 2
C62 C 0.64883(17) -0.0446(2) 0.8135(2) 0.0486(8) Uani 1 1 d . . . . .
C63 C 0.6250(2) -0.1341(3) 0.8067(3) 0.0720(13) Uani 1 1 d . . . . .
H63 H 0.628027 -0.172479 0.846610 0.086 Uiso 1 1 calc R U . . .
C64 C 0.5969(2) -0.1648(3) 0.7396(4) 0.0875(17) Uani 1 1 d . . . . .
H64 H 0.581300 -0.225204 0.733562 0.105 Uiso 1 1 calc R U . . .
C65 C 0.5916(3) -0.1095(3) 0.6830(3) 0.0812(15) Uani 1 1 d . . . . .
H65 H 0.573039 -0.130941 0.637191 0.097 Uiso 1 1 calc R U . D 1
C72 C 0.6494(2) 0.2231(3) 0.62884(18) 0.0579(10) Uani 1 1 d . . . . .
H72 H 0.601639 0.238631 0.637744 0.069 Uiso 1 1 calc R U . . .
C73 C 0.6691(3) 0.2414(3) 0.5621(2) 0.0716(12) Uani 1 1 d . . . . .
H73 H 0.635590 0.269962 0.526904 0.086 Uiso 1 1 calc R U . . .
C74 C 0.7357(2) 0.2180(3) 0.54878(19) 0.0648(11) Uani 1 1 d . . . . .
H74 H 0.749351 0.230021 0.503558 0.078 Uiso 1 1 calc R U . . .
C75 C 0.7861(2) 0.1759(3) 0.6006(2) 0.0563(9) Uani 1 1 d . . . . .
C76 C 0.76255(18) 0.1616(2) 0.66812(17) 0.0415(7) Uani 1 1 d . . . . .
C81 C 0.80851(18) 0.1224(2) 0.72649(19) 0.0446(7) Uani 1 1 d . . . . .
C82 C 0.8798(2) 0.1011(3) 0.7139(2) 0.0654(11) Uani 1 1 d . . . . .
H82 H 0.913407 0.076032 0.750796 0.078 Uiso 1 1 calc R U . . .
C83 C 0.9020(2) 0.1166(3) 0.6468(3) 0.0815(15) Uani 1 1 d . . . . .
H83 H 0.950784 0.102392 0.640334 0.098 Uiso 1 1 calc R U . . .
C84 C 0.8567(3) 0.1506(3) 0.5919(3) 0.0778(14) Uani 1 1 d . . . . .
H84 H 0.873161 0.157325 0.547245 0.093 Uiso 1 1 calc R U . . .
N1 N 0.32628(12) 0.17626(15) 0.83291(11) 0.0305(5) Uani 1 1 d . . . . .
N2 N 0.67451(12) 0.08974(17) 0.88797(12) 0.0360(5) Uani 1 1 d . . . . .
N11 N 0.18780(12) 0.23949(15) 0.84787(11) 0.0290(5) Uani 1 1 d . . . . .
N21 N 0.30060(13) -0.00360(15) 0.81511(11) 0.0308(5) Uani 1 1 d . . . . .
N31 N 0.12988(13) 0.02210(16) 0.79094(12) 0.0344(5) Uani 1 1 d . . . . .
N51 N 0.70750(13) 0.26083(17) 0.84792(13) 0.0370(5) Uani 1 1 d . . . . .
N61 N 0.64278(14) 0.00944(18) 0.75691(15) 0.0449(6) Uani 1 1 d . . . . .
N71 N 0.69460(14) 0.18494(18) 0.68011(13) 0.0412(6) Uani 1 1 d . . . . .
O1 O 0.20771(11) 0.13409(13) 0.72217(10) 0.0360(4) Uani 1 1 d . . . . .
O2 O 0.78406(11) 0.10886(15) 0.78611(11) 0.0422(5) Uani 1 1 d . . . . .
C1S C 0.4052(2) 0.4999(4) 0.4187(3) 0.0783(18) Uani 0.903(7) 1 d . . P . .
H1S1 H 0.381085 0.475588 0.373883 0.117 Uiso 0.903(7) 1 calc R U P . .
H1S2 H 0.446667 0.537223 0.410006 0.117 Uiso 0.903(7) 1 calc R U P . .
H1S3 H 0.370317 0.536168 0.440742 0.117 Uiso 0.903(7) 1 calc R U P . .
C2S C 0.4299(3) 0.4305(5) 0.4632(3) 0.0803(18) Uani 0.903(7) 1 d . . P . .
N1S N 0.4498(3) 0.3738(5) 0.5021(4) 0.113(2) Uani 0.903(7) 1 d . . P . .

loop_
_atom_site_aniso_label
_atom_site_aniso_U_11
_atom_site_aniso_U_22
_atom_site_aniso_U_33
_atom_site_aniso_U_23
_atom_site_aniso_U_13
_atom_site_aniso_U_12
Co1 0.03061(18) 0.02654(18) 0.01988(16) -0.00022(13) 0.00101(13) -0.00455(14)
Co2 0.02963(19) 0.0345(2) 0.02547(18) 0.00537(14) 0.00482(14) 0.00923(15)
S1 0.0411(5) 0.1149(10) 0.0675(6) -0.0566(7) -0.0098(4) 0.0070(5)
S2 0.0385(4) 0.1374(10) 0.0305(4) 0.0236(5) 0.0079(3) 0.0145(5)
Cl1 0.0467(4) 0.0384(4) 0.0218(3) 0.0033(3) 0.0045(3) 0.0005(3)
Cl2 0.0306(3) 0.0510(4) 0.0351(3) 0.0134(3) 0.0021(3) 0.0115(3)
C1 0.0333(15) 0.0397(17) 0.061(2) -0.0132(15) -0.0073(14) 0.0027(13)
C2 0.0326(14) 0.0354(15) 0.0329(14) -0.0094(11) 0.0005(11) 0.0005(12)
C3 0.0367(15) 0.0327(15) 0.0389(15) 0.0043(12) 0.0035(12) -0.0100(12)
C4 0.0369(15) 0.0465(17) 0.0337(14) -0.0086(13) 0.0097(12) -0.0094(13)
C5 0.0347(16) 0.101(3) 0.0334(16) 0.0231(18) 0.0046(13) 0.0116(18)
C6 0.0293(14) 0.0543(18) 0.0290(13) 0.0112(13) 0.0030(11) 0.0048(13)
C7 0.0333(15) 0.065(2) 0.0310(14) 0.0087(14) 0.0024(12) 0.0059(14)
C8 0.0425(17) 0.0465(19) 0.059(2) 0.0228(16) 0.0065(15) 0.0168(15)
C12 0.0393(15) 0.0316(14) 0.0290(13) 0.0033(11) -0.0033(11) -0.0042(12)
C13 0.057(2) 0.0318(15) 0.0426(17) 0.0030(13) -0.0033(15) -0.0072(14)
C14 0.072(2) 0.0312(16) 0.0483(19) -0.0063(14) -0.0017(17) 0.0075(16)
C15 0.0508(18) 0.0439(18) 0.0441(17) -0.0037(14) 0.0022(14) 0.0136(15)
C16 0.0389(15) 0.0392(16) 0.0309(13) -0.0005(12) -0.0017(11) 0.0029(13)
C17 0.0367(19) 0.039(2) 0.045(2) -0.0027(16) 0.0077(16) 0.0006(16)
C26 0.0498(17) 0.0330(15) 0.0279(13) -0.0072(11) -0.0033(12) -0.0021(13)
C16' 0.0498(17) 0.0330(15) 0.0279(13) -0.0072(11) -0.0033(12) -0.0021(13)
C17' 0.0367(19) 0.039(2) 0.045(2) -0.0027(16) 0.0077(16) 0.0006(16)
C26' 0.0389(15) 0.0392(16) 0.0309(13) -0.0005(12) -0.0017(11) 0.0029(13)
C22 0.0368(15) 0.0437(16) 0.0247(12) -0.0125(12) 0.0005(11) -0.0012(13)
C23 0.0380(16) 0.064(2) 0.0369(16) -0.0218(15) -0.0009(13) 0.0047(15)
C24 0.050(2) 0.058(2) 0.0492(19) -0.0258(17) -0.0096(15) 0.0190(17)
C25 0.070(2) 0.0359(17) 0.0393(17) -0.0109(13) -0.0145(16) 0.0102(16)
C32 0.0436(17) 0.0493(19) 0.0484(18) 0.0012(15) 0.0069(14) -0.0128(15)
C33 0.0400(18) 0.049(2) 0.079(3) -0.0024(18) 0.0090(17) -0.0152(15)
C34 0.0315(16) 0.0450(19) 0.078(3) -0.0144(18) -0.0104(16) -0.0029(14)
C35 0.0341(15) 0.0339(15) 0.0539(18) -0.0098(14) -0.0131(13) 0.0078(13)
C36 0.0304(13) 0.0295(13) 0.0345(14) -0.0047(11) -0.0067(11) 0.0065(11)
C41 0.0401(15) 0.0309(14) 0.0275(13) -0.0050(11) -0.0047(11) 0.0087(12)
C42 0.069(2) 0.0414(17) 0.0288(14) -0.0010(13) -0.0072(14) 0.0129(16)
C43 0.080(3) 0.049(2) 0.0333(16) -0.0087(15) -0.0218(16) 0.0206(19)
C44 0.055(2) 0.0466(19) 0.053(2) -0.0157(16) -0.0304(17) 0.0103(16)
C52 0.0302(14) 0.062(2) 0.0333(14) -0.0064(14) 0.0074(11) -0.0057(14)
C53 0.078(3) 0.076(3) 0.047(2) -0.0153(19) 0.0100(19) -0.020(2)
C54 0.120(4) 0.070(3) 0.061(3) -0.023(2) 0.025(3) -0.032(3)
C55 0.095(3) 0.045(2) 0.076(3) -0.0134(19) 0.038(2) -0.020(2)
C56 0.0475(17) 0.0449(18) 0.0510(18) -0.0011(15) 0.0213(15) -0.0023(15)
C57 0.056(3) 0.039(2) 0.051(2) 0.0009(18) 0.012(2) 0.0035(19)
C66 0.047(2) 0.072(3) 0.074(3) -0.029(2) 0.0049(18) 0.0094(19)
C56' 0.047(2) 0.072(3) 0.074(3) -0.029(2) 0.0049(18) 0.0094(19)
C57' 0.056(3) 0.039(2) 0.051(2) 0.0009(18) 0.012(2) 0.0035(19)
C66' 0.0475(17) 0.0449(18) 0.0510(18) -0.0011(15) 0.0213(15) -0.0023(15)
C62 0.0343(15) 0.0385(17) 0.073(2) 0.0033(16) 0.0071(15) 0.0088(13)
C63 0.047(2) 0.045(2) 0.125(4) 0.009(2) 0.011(2) 0.0074(17)
C64 0.053(2) 0.053(3) 0.153(5) -0.034(3) 0.001(3) -0.003(2)
C65 0.064(3) 0.072(3) 0.104(4) -0.039(3) -0.002(3) 0.007(2)
C72 0.059(2) 0.077(3) 0.0382(17) 0.0192(17) 0.0076(15) 0.0061(19)
C73 0.080(3) 0.096(3) 0.0407(19) 0.026(2) 0.0141(19) 0.001(2)
C74 0.086(3) 0.074(3) 0.0386(18) 0.0160(18) 0.0241(19) -0.007(2)
C75 0.063(2) 0.051(2) 0.062(2) 0.0037(17) 0.0342(18) -0.0054(17)
C76 0.0483(17) 0.0340(15) 0.0454(17) 0.0026(13) 0.0171(14) -0.0026(13)
C81 0.0431(17) 0.0358(16) 0.059(2) 0.0009(14) 0.0205(15) 0.0026(13)
C82 0.052(2) 0.061(2) 0.090(3) 0.016(2) 0.034(2) 0.0165(18)
C83 0.059(2) 0.084(3) 0.114(4) 0.015(3) 0.054(3) 0.016(2)
C84 0.089(3) 0.075(3) 0.082(3) 0.018(2) 0.058(3) 0.010(3)
N1 0.0323(11) 0.0308(12) 0.0282(11) -0.0002(9) 0.0027(9) -0.0031(9)
N2 0.0283(11) 0.0472(14) 0.0318(12) 0.0129(10) 0.0021(9) 0.0077(10)
N11 0.0330(11) 0.0288(11) 0.0240(10) 0.0002(9) -0.0009(9) 0.0000(9)
N21 0.0379(12) 0.0308(12) 0.0230(10) -0.0062(9) 0.0013(9) -0.0036(10)
N31 0.0349(12) 0.0336(12) 0.0334(12) -0.0015(10) 0.0001(10) -0.0042(10)
N51 0.0334(12) 0.0389(13) 0.0412(13) 0.0023(11) 0.0139(10) 0.0042(10)
N61 0.0376(13) 0.0416(15) 0.0546(16) -0.0051(12) 0.0038(12) 0.0097(11)
N71 0.0439(14) 0.0458(15) 0.0355(13) 0.0068(11) 0.0111(11) 0.0016(12)
O1 0.0444(11) 0.0366(11) 0.0257(9) 0.0027(8) 0.0005(8) -0.0057(9)
O2 0.0364(11) 0.0468(12) 0.0444(12) 0.0048(10) 0.0097(9) 0.0130(9)
C1S 0.040(2) 0.136(5) 0.059(3) -0.002(3) 0.010(2) -0.029(3)
C2S 0.054(3) 0.116(5) 0.071(3) -0.010(3) 0.011(2) -0.033(3)
N1S 0.101(4) 0.124(5) 0.110(5) -0.001(4) 0.005(3) -0.018(4)

loop_
_atom_type_symbol
_atom_type_description
_atom_type_scat_dispersion_real
_atom_type_scat_dispersion_imag
_atom_type_scat_source
C C 0.0033 0.0016 'International Tables Vol C Tables 4.2.6.8 and 6.1.1.4'
H H 0.0000 0.0000 'International Tables Vol C Tables 4.2.6.8 and 6.1.1.4'
N N 0.0061 0.0033 'International Tables Vol C Tables 4.2.6.8 and 6.1.1.4'
O O 0.0106 0.0060 'International Tables Vol C Tables 4.2.6.8 and 6.1.1.4'
S S 0.1246 0.1234 'International Tables Vol C Tables 4.2.6.8 and 6.1.1.4'
Cl Cl 0.1484 0.1585 'International Tables Vol C Tables 4.2.6.8 and 6.1.1.4'
Co Co 0.3494 0.9721 'International Tables Vol C Tables 4.2.6.8 and 6.1.1.4'

loop_
_geom_angle_atom_site_label_1
_geom_angle_atom_site_label_2
_geom_angle_atom_site_label_3
_geom_angle
_geom_angle_site_symmetry_1
_geom_angle_site_symmetry_3
_geom_angle_publ_flag
O1 Co1 N31 78.97(8) . . ?
O1 Co1 N21 93.15(8) . . ?
N31 Co1 N21 93.75(9) . . ?
O1 Co1 N11 87.30(8) . . ?
N31 Co1 N11 110.02(9) . . ?
N21 Co1 N11 155.83(9) . . ?
O1 Co1 N1 85.64(8) . . ?
N31 Co1 N1 161.88(9) . . ?
N21 Co1 N1 77.49(9) . . ?
N11 Co1 N1 78.45(8) . . ?
O1 Co1 Cl1 171.43(6) . . ?
N31 Co1 Cl1 93.92(7) . . ?
N21 Co1 Cl1 92.09(6) . . ?
N11 Co1 Cl1 90.70(6) . . ?
N1 Co1 Cl1 102.14(6) . . ?
O2 Co2 N71 80.19(9) . . ?
O2 Co2 N61 90.05(9) . . ?
N71 Co2 N61 97.93(11) . . ?
O2 Co2 N51 90.25(9) . . ?
N71 Co2 N51 104.57(10) . . ?
N61 Co2 N51 157.21(10) . . ?
O2 Co2 N2 89.68(8) . . ?
N71 Co2 N2 169.40(9) . . ?
N61 Co2 N2 78.85(10) . . ?
N51 Co2 N2 78.37(10) . . ?
O2 Co2 Cl2 171.49(6) . . ?
N71 Co2 Cl2 91.32(7) . . ?
N61 Co2 Cl2 90.68(7) . . ?
N51 Co2 Cl2 92.35(7) . . ?
N2 Co2 Cl2 98.78(6) . . ?
C1 S1 S2 104.32(12) . . ?
C5 S2 S1 103.89(15) . . ?
C2 C1 S1 112.7(2) . . ?
C2 C1 H1A 109.0 . . ?
S1 C1 H1A 109.0 . . ?
C2 C1 H1B 109.0 . . ?
S1 C1 H1B 109.0 . . ?
H1A C1 H1B 107.8 . . ?
N1 C2 C1 114.7(2) . . ?
N1 C2 H2A 108.6 . . ?
C1 C2 H2A 108.6 . . ?
N1 C2 H2B 108.6 . . ?
C1 C2 H2B 108.6 . . ?
H2A C2 H2B 107.6 . . ?
N1 C3 C12 110.8(2) . . ?
N1 C3 H3A 109.5 . . ?
C12 C3 H3A 109.5 . . ?
N1 C3 H3B 109.5 . . ?
C12 C3 H3B 109.5 . . ?
H3A C3 H3B 108.1 . . ?
N1 C4 C22 110.2(2) . . ?
N1 C4 H4A 109.6 . . ?
C22 C4 H4A 109.6 . . ?
N1 C4 H4B 109.6 . . ?
C22 C4 H4B 109.6 . . ?
H4A C4 H4B 108.1 . . ?
C6 C5 S2 111.1(2) . . ?
C6 C5 H5A 109.4 . . ?
S2 C5 H5A 109.4 . . ?
C6 C5 H5B 109.4 . . ?
S2 C5 H5B 109.4 . . ?
H5A C5 H5B 108.0 . . ?
N2 C6 C5 115.1(2) . . ?
N2 C6 H6A 108.5 . . ?
C5 C6 H6A 108.5 . . ?
N2 C6 H6B 108.5 . . ?
C5 C6 H6B 108.5 . . ?
H6A C6 H6B 107.5 . . ?
N2 C7 C52 110.3(2) . . ?
N2 C7 H7A 109.6 . . ?
C52 C7 H7A 109.6 . . ?
N2 C7 H7B 109.6 . . ?
C52 C7 H7B 109.6 . . ?
H7A C7 H7B 108.1 . . ?
C62 C8 N2 112.8(2) . . ?
C62 C8 H8A 109.0 . . ?
N2 C8 H8A 109.0 . . ?
C62 C8 H8B 109.0 . . ?
N2 C8 H8B 109.0 . . ?
H8A C8 H8B 107.8 . . ?
N11 C12 C13 122.8(3) . . ?
N11 C12 C3 116.0(2) . . ?
C13 C12 C3 121.1(3) . . ?
C14 C13 C12 118.3(3) . . ?
C14 C13 H13 120.9 . . ?
C12 C13 H13 120.9 . . ?
C13 C14 C15 119.6(3) . . ?
C13 C14 H14 120.2 . . ?
C15 C14 H14 120.2 . . ?
C14 C15 C26' 119.3(3) . . ?
C14 C15 C16 119.3(3) . . ?
C14 C15 H15 120.3 . . ?
C16 C15 H15 120.3 . . ?
N11 C16 C15 121.1(3) . . ?
N11 C16 C17 118.1(3) . . ?
C15 C16 C17 120.7(3) . . ?
C16 C17 H17A 109.5 . . ?
C16 C17 H17B 109.5 . . ?
H17A C17 H17B 109.5 . . ?
C16 C17 H17C 109.5 . . ?
H17A C17 H17C 109.5 . . ?
H17B C17 H17C 109.5 . . ?
N21 C26 C25 123.0(3) . . ?
N21 C26 H26 118.5 . . ?
C25 C26 H26 118.5 . . ?
N21 C16' C25 123.0(3) . . ?
N21 C16' C17' 125.0(6) . . ?
C25 C16' C17' 111.9(6) . . ?
C16' C17' H17D 109.5 . . ?
C16' C17' H17E 109.5 . . ?
H17D C17' H17E 109.5 . . ?
C16' C17' H17F 109.5 . . ?
H17D C17' H17F 109.5 . . ?
H17E C17' H17F 109.5 . . ?
N11 C26' C15 121.1(3) . . ?
N11 C26' H26' 119.5 . . ?
C15 C26' H26' 119.5 . . ?
N21 C22 C23 122.0(3) . . ?
N21 C22 C4 115.7(2) . . ?
C23 C22 C4 122.3(3) . . ?
C22 C23 C24 118.9(3) . . ?
C22 C23 H23 120.6 . . ?
C24 C23 H23 120.6 . . ?
C25 C24 C23 119.4(3) . . ?
C25 C24 H24 120.3 . . ?
C23 C24 H24 120.3 . . ?
C24 C25 C26 118.5(3) . . ?
C24 C25 C16' 118.5(3) . . ?
C24 C25 H25 120.8 . . ?
C26 C25 H25 120.8 . . ?
N31 C32 C33 122.4(3) . . ?
N31 C32 H32 118.8 . . ?
C33 C32 H32 118.8 . . ?
C34 C33 C32 119.4(3) . . ?
C34 C33 H33 120.3 . . ?
C32 C33 H33 120.3 . . ?
C33 C34 C35 120.7(3) . . ?
C33 C34 H34 119.7 . . ?
C35 C34 H34 119.7 . . ?
C34 C35 C44 125.4(3) . . ?
C34 C35 C36 116.5(3) . . ?
C44 C35 C36 118.1(3) . . ?
N31 C36 C35 122.7(3) . . ?
N31 C36 C41 115.6(2) . . ?
C35 C36 C41 121.7(3) . . ?
O1 C41 C42 124.1(3) . . ?
O1 C41 C36 119.5(2) . . ?
C42 C41 C36 116.5(3) . . ?
C43 C42 C41 121.8(3) . . ?
C43 C42 H42 119.1 . . ?
C41 C42 H42 119.1 . . ?
C44 C43 C42 121.8(3) . . ?
C44 C43 H43 119.1 . . ?
C42 C43 H43 119.1 . . ?
C43 C44 C35 120.1(3) . . ?
C43 C44 H44 120.0 . . ?
C35 C44 H44 120.0 . . ?
N51 C52 C53 121.5(4) . . ?
N51 C52 C7 116.1(3) . . ?
C53 C52 C7 122.4(3) . . ?
C54 C53 C52 119.1(4) . . ?
C54 C53 H53 120.5 . . ?
C52 C53 H53 120.5 . . ?
C53 C54 C55 120.3(4) . . ?
C53 C54 H54 119.9 . . ?
C55 C54 H54 119.9 . . ?
C54 C55 C66' 118.8(4) . . ?
C54 C55 C56 118.8(4) . . ?
C54 C55 H55 120.6 . . ?
C56 C55 H55 120.6 . . ?
N51 C56 C55 121.0(3) . . ?
N51 C56 C57 119.0(3) . . ?
C55 C56 C57 119.8(4) . . ?
C56 C57 H57A 109.5 . . ?
C56 C57 H57B 109.5 . . ?
H57A C57 H57B 109.5 . . ?
C56 C57 H57C 109.5 . . ?
H57A C57 H57C 109.5 . . ?
H57B C57 H57C 109.5 . . ?
N61 C66 C65 122.3(5) . . ?
N61 C66 H66 118.8 . . ?
C65 C66 H66 118.8 . . ?
C57' C56' N61 126.4(7) . . ?
C57' C56' C65 111.2(7) . . ?
N61 C56' C65 122.3(5) . . ?
C56' C57' H57D 109.5 . . ?
C56' C57' H57E 109.5 . . ?
H57D C57' H57E 109.5 . . ?
C56' C57' H57F 109.5 . . ?
H57D C57' H57F 109.5 . . ?
H57E C57' H57F 109.5 . . ?
N51 C66' C55 121.0(3) . . ?
N51 C66' H66' 119.5 . . ?
C55 C66' H66' 119.5 . . ?
N61 C62 C63 120.4(4) . . ?
N61 C62 C8 116.4(3) . . ?
C63 C62 C8 122.9(4) . . ?
C64 C63 C62 118.0(5) . . ?
C64 C63 H63 121.0 . . ?
C62 C63 H63 121.0 . . ?
C65 C64 C63 120.9(4) . . ?
C65 C64 H64 119.6 . . ?
C63 C64 H64 119.6 . . ?
C64 C65 C66 118.8(5) . . ?
C64 C65 C56' 118.8(5) . . ?
C64 C65 H65 120.6 . . ?
C66 C65 H65 120.6 . . ?
N71 C72 C73 122.8(4) . . ?
N71 C72 H72 118.6 . . ?
C73 C72 H72 118.6 . . ?
C74 C73 C72 118.9(4) . . ?
C74 C73 H73 120.6 . . ?
C72 C73 H73 120.6 . . ?
C73 C74 C75 121.3(3) . . ?
C73 C74 H74 119.4 . . ?
C75 C74 H74 119.4 . . ?
C84 C75 C74 125.3(4) . . ?
C84 C75 C76 118.2(4) . . ?
C74 C75 C76 116.4(3) . . ?
N71 C76 C81 116.0(3) . . ?
N71 C76 C75 121.2(3) . . ?
C81 C76 C75 122.8(3) . . ?
O2 C81 C82 124.2(3) . . ?
O2 C81 C76 120.5(3) . . ?
C82 C81 C76 115.3(3) . . ?
C81 C82 C83 120.8(4) . . ?
C81 C82 H82 119.6 . . ?
C83 C82 H82 119.6 . . ?
C84 C83 C82 122.7(4) . . ?
C84 C83 H83 118.7 . . ?
C82 C83 H83 118.7 . . ?
C83 C84 C75 120.1(4) . . ?
C83 C84 H84 119.9 . . ?
C75 C84 H84 119.9 . . ?
C4 N1 C3 111.9(2) . . ?
C4 N1 C2 112.0(2) . . ?
C3 N1 C2 112.1(2) . . ?
C4 N1 Co1 103.35(16) . . ?
C3 N1 Co1 103.70(16) . . ?
C2 N1 Co1 113.16(16) . . ?
C7 N2 C8 114.0(2) . . ?
C7 N2 C6 112.4(2) . . ?
C8 N2 C6 111.7(2) . . ?
C7 N2 Co2 101.59(17) . . ?
C8 N2 Co2 104.81(19) . . ?
C6 N2 Co2 111.68(16) . . ?
C26' N11 C12 118.9(2) . . ?
C16 N11 C12 118.9(2) . . ?
C26' N11 Co1 128.72(19) . . ?
C16 N11 Co1 128.72(19) . . ?
C12 N11 Co1 112.03(18) . . ?
C16' N21 C22 118.3(3) . . ?
C26 N21 C22 118.3(3) . . ?
C16' N21 Co1 128.8(2) . . ?
C26 N21 Co1 128.8(2) . . ?
C22 N21 Co1 112.84(19) . . ?
C32 N31 C36 118.3(3) . . ?
C32 N31 Co1 130.1(2) . . ?
C36 N31 Co1 111.17(18) . . ?
C66' N51 C52 119.3(3) . . ?
C56 N51 C52 119.3(3) . . ?
C66' N51 Co2 129.6(2) . . ?
C56 N51 Co2 129.6(2) . . ?
C52 N51 Co2 110.8(2) . . ?
C62 N61 C56' 119.5(3) . . ?
C62 N61 C66 119.5(3) . . ?
C62 N61 Co2 113.6(2) . . ?
C56' N61 Co2 126.7(3) . . ?
C66 N61 Co2 126.7(3) . . ?
C72 N71 C76 119.4(3) . . ?
C72 N71 Co2 129.4(2) . . ?
C76 N71 Co2 111.1(2) . . ?
C41 O1 Co1 114.24(18) . . ?
C81 O2 Co2 112.0(2) . . ?
C2S C1S H1S1 109.5 . . ?
C2S C1S H1S2 109.5 . . ?
H1S1 C1S H1S2 109.5 . . ?
C2S C1S H1S3 109.5 . . ?
H1S1 C1S H1S3 109.5 . . ?
H1S2 C1S H1S3 109.5 . . ?
N1S C2S C1S 177.8(7) . . ?

loop_
_geom_bond_atom_site_label_1
_geom_bond_atom_site_label_2
_geom_bond_distance
_geom_bond_site_symmetry_2
_geom_bond_publ_flag
Co1 O1 2.0610(19) . ?
Co1 N31 2.132(2) . ?
Co1 N21 2.179(2) . ?
Co1 N11 2.192(2) . ?
Co1 N1 2.200(2) . ?
Co1 Cl1 2.3921(7) . ?
Co2 O2 2.065(2) . ?
Co2 N71 2.103(2) . ?
Co2 N61 2.157(3) . ?
Co2 N51 2.169(3) . ?
Co2 N2 2.199(2) . ?
Co2 Cl2 2.4120(7) . ?
S1 C1 1.810(3) . ?
S1 S2 2.0223(19) . ?
S2 C5 1.819(3) . ?
C1 C2 1.524(4) . ?
C1 H1A 0.9900 . ?
C1 H1B 0.9900 . ?
C2 N1 1.487(3) . ?
C2 H2A 0.9900 . ?
C2 H2B 0.9900 . ?
C3 N1 1.482(4) . ?
C3 C12 1.497(4) . ?
C3 H3A 0.9900 . ?
C3 H3B 0.9900 . ?
C4 N1 1.481(4) . ?
C4 C22 1.511(4) . ?
C4 H4A 0.9900 . ?
C4 H4B 0.9900 . ?
C5 C6 1.528(4) . ?
C5 H5A 0.9900 . ?
C5 H5B 0.9900 . ?
C6 N2 1.498(4) . ?
C6 H6A 0.9900 . ?
C6 H6B 0.9900 . ?
C7 N2 1.462(4) . ?
C7 C52 1.488(5) . ?
C7 H7A 0.9900 . ?
C7 H7B 0.9900 . ?
C8 C62 1.481(5) . ?
C8 N2 1.483(4) . ?
C8 H8A 0.9900 . ?
C8 H8B 0.9900 . ?
C12 N11 1.346(4) . ?
C12 C13 1.389(4) . ?
C13 C14 1.375(5) . ?
C13 H13 0.9500 . ?
C14 C15 1.380(5) . ?
C14 H14 0.9500 . ?
C15 C26' 1.402(4) . ?
C15 C16 1.402(4) . ?
C15 H15 0.9500 . ?
C16 N11 1.341(4) . ?
C16 C17 1.472(5) . ?
C17 H17A 0.9800 . ?
C17 H17B 0.9800 . ?
C17 H17C 0.9800 . ?
C26 N21 1.335(4) . ?
C26 C25 1.381(5) . ?
C26 H26 0.9500 . ?
C16' N21 1.335(4) . ?
C16' C25 1.381(5) . ?
C16' C17' 1.435(9) . ?
C17' H17D 0.9800 . ?
C17' H17E 0.9800 . ?
C17' H17F 0.9800 . ?
C26' N11 1.341(4) . ?
C26' H26' 0.9500 . ?
C22 N21 1.346(4) . ?
C22 C23 1.383(4) . ?
C23 C24 1.384(5) . ?
C23 H23 0.9500 . ?
C24 C25 1.375(6) . ?
C24 H24 0.9500 . ?
C25 H25 0.9500 . ?
C32 N31 1.325(4) . ?
C32 C33 1.407(5) . ?
C32 H32 0.9500 . ?
C33 C34 1.362(6) . ?
C33 H33 0.9500 . ?
C34 C35 1.396(5) . ?
C34 H34 0.9500 . ?
C35 C44 1.418(5) . ?
C35 C36 1.423(4) . ?
C36 N31 1.368(4) . ?
C36 C41 1.436(4) . ?
C41 O1 1.295(3) . ?
C41 C42 1.395(4) . ?
C42 C43 1.393(5) . ?
C42 H42 0.9500 . ?
C43 C44 1.360(6) . ?
C43 H43 0.9500 . ?
C44 H44 0.9500 . ?
C52 N51 1.355(4) . ?
C52 C53 1.375(5) . ?
C53 C54 1.364(6) . ?
C53 H53 0.9500 . ?
C54 C55 1.367(6) . ?
C54 H54 0.9500 . ?
C55 C66' 1.399(5) . ?
C55 C56 1.399(5) . ?
C55 H55 0.9500 . ?
C56 N51 1.337(4) . ?
C56 C57 1.437(5) . ?
C57 H57A 0.9800 . ?
C57 H57B 0.9800 . ?
C57 H57C 0.9800 . ?
C66 N61 1.359(5) . ?
C66 C65 1.362(6) . ?
C66 H66 0.9500 . ?
C56' C57' 1.322(12) . ?
C56' N61 1.359(5) . ?
C56' C65 1.362(6) . ?
C57' H57D 0.9800 . ?
C57' H57E 0.9800 . ?
C57' H57F 0.9800 . ?
C66' N51 1.337(4) . ?
C66' H66' 0.9500 . ?
C62 N61 1.342(4) . ?
C62 C63 1.408(5) . ?
C63 C64 1.392(7) . ?
C63 H63 0.9500 . ?
C64 C65 1.354(8) . ?
C64 H64 0.9500 . ?
C65 H65 0.9500 . ?
C72 N71 1.325(4) . ?
C72 C73 1.400(5) . ?
C72 H72 0.9500 . ?
C73 C74 1.337(6) . ?
C73 H73 0.9500 . ?
C74 C75 1.410(6) . ?
C74 H74 0.9500 . ?
C75 C84 1.389(6) . ?
C75 C76 1.434(4) . ?
C76 N71 1.352(4) . ?
C76 C81 1.432(5) . ?
C81 O2 1.298(4) . ?
C81 C82 1.406(5) . ?
C82 C83 1.418(6) . ?
C82 H82 0.9500 . ?
C83 C84 1.348(7) . ?
C83 H83 0.9500 . ?
C84 H84 0.9500 . ?
C1S C2S 1.377(9) . ?
C1S H1S1 0.9800 . ?
C1S H1S2 0.9800 . ?
C1S H1S3 0.9800 . ?
C2S N1S 1.153(8) . ?

loop_
_geom_torsion_atom_site_label_1
_geom_torsion_atom_site_label_2
_geom_torsion_atom_site_label_3
_geom_torsion_atom_site_label_4
_geom_torsion
_geom_torsion_site_symmetry_1
_geom_torsion_site_symmetry_2
_geom_torsion_site_symmetry_3
_geom_torsion_site_symmetry_4
_geom_torsion_publ_flag
S2 S1 C1 C2 60.2(2) . . . . ?
S1 C1 C2 N1 -178.17(19) . . . . ?
S1 S2 C5 C6 -65.1(3) . . . . ?
S2 C5 C6 N2 -173.7(2) . . . . ?
N1 C3 C12 N11 -41.8(3) . . . . ?
N1 C3 C12 C13 141.6(3) . . . . ?
N11 C12 C13 C14 -1.6(4) . . . . ?
C3 C12 C13 C14 174.7(3) . . . . ?
C12 C13 C14 C15 -0.4(5) . . . . ?
C13 C14 C15 C26' 1.5(5) . . . . ?
C13 C14 C15 C16 1.5(5) . . . . ?
C14 C15 C16 N11 -0.5(5) . . . . ?
C14 C15 C16 C17 -178.2(3) . . . . ?
C14 C15 C26' N11 -0.5(5) . . . . ?
N1 C4 C22 N21 37.4(3) . . . . ?
N1 C4 C22 C23 -144.6(3) . . . . ?
N21 C22 C23 C24 0.9(4) . . . . ?
C4 C22 C23 C24 -177.0(3) . . . . ?
C22 C23 C24 C25 -1.3(5) . . . . ?
C23 C24 C25 C26 0.3(5) . . . . ?
C23 C24 C25 C16' 0.3(5) . . . . ?
N21 C26 C25 C24 1.2(4) . . . . ?
N21 C16' C25 C24 1.2(4) . . . . ?
C17' C16' C25 C24 -174.0(7) . . . . ?
N31 C32 C33 C34 -1.3(6) . . . . ?
C32 C33 C34 C35 1.7(5) . . . . ?
C33 C34 C35 C44 178.1(3) . . . . ?
C33 C34 C35 C36 -1.4(5) . . . . ?
C34 C35 C36 N31 0.7(4) . . . . ?
C44 C35 C36 N31 -178.8(3) . . . . ?
C34 C35 C36 C41 179.2(3) . . . . ?
C44 C35 C36 C41 -0.3(4) . . . . ?
N31 C36 C41 O1 0.5(4) . . . . ?
C35 C36 C41 O1 -178.2(3) . . . . ?
N31 C36 C41 C42 -179.6(3) . . . . ?
C35 C36 C41 C42 1.8(4) . . . . ?
O1 C41 C42 C43 177.3(3) . . . . ?
C36 C41 C42 C43 -2.6(5) . . . . ?
C41 C42 C43 C44 2.0(5) . . . . ?
C42 C43 C44 C35 -0.4(5) . . . . ?
C34 C35 C44 C43 -179.9(3) . . . . ?
C36 C35 C44 C43 -0.4(5) . . . . ?
N2 C7 C52 N51 -42.4(3) . . . . ?
N2 C7 C52 C53 138.7(3) . . . . ?
N51 C52 C53 C54 -1.8(6) . . . . ?
C7 C52 C53 C54 177.0(4) . . . . ?
C52 C53 C54 C55 1.1(7) . . . . ?
C53 C54 C55 C66' -0.7(7) . . . . ?
C53 C54 C55 C56 -0.7(7) . . . . ?
C54 C55 C56 N51 1.0(6) . . . . ?
C54 C55 C56 C57 -175.0(4) . . . . ?
C54 C55 C66' N51 1.0(6) . . . . ?
N2 C8 C62 N61 34.9(4) . . . . ?
N2 C8 C62 C63 -150.8(3) . . . . ?
N61 C62 C63 C64 1.5(5) . . . . ?
C8 C62 C63 C64 -172.6(4) . . . . ?
C62 C63 C64 C65 -1.1(7) . . . . ?
C63 C64 C65 C66 -0.9(7) . . . . ?
C63 C64 C65 C56' -0.9(7) . . . . ?
N61 C66 C65 C64 2.6(7) . . . . ?
C57' C56' C65 C64 -175.2(8) . . . . ?
N61 C56' C65 C64 2.6(7) . . . . ?
N71 C72 C73 C74 1.3(7) . . . . ?
C72 C73 C74 C75 -0.3(7) . . . . ?
C73 C74 C75 C84 -178.9(5) . . . . ?
C73 C74 C75 C76 -1.4(6) . . . . ?
C84 C75 C76 N71 179.8(4) . . . . ?
C74 C75 C76 N71 2.2(5) . . . . ?
C84 C75 C76 C81 -0.3(6) . . . . ?
C74 C75 C76 C81 -177.9(3) . . . . ?
N71 C76 C81 O2 1.6(5) . . . . ?
C75 C76 C81 O2 -178.3(3) . . . . ?
N71 C76 C81 C82 -178.1(3) . . . . ?
C75 C76 C81 C82 2.0(5) . . . . ?
O2 C81 C82 C83 179.0(4) . . . . ?
C76 C81 C82 C83 -1.4(6) . . . . ?
C81 C82 C83 C84 -1.1(8) . . . . ?
C82 C83 C84 C75 2.9(8) . . . . ?
C74 C75 C84 C83 175.2(5) . . . . ?
C76 C75 C84 C83 -2.2(7) . . . . ?
C22 C4 N1 C3 -159.0(2) . . . . ?
C22 C4 N1 C2 74.1(3) . . . . ?
C22 C4 N1 Co1 -48.1(2) . . . . ?
C12 C3 N1 C4 157.2(2) . . . . ?
C12 C3 N1 C2 -75.9(3) . . . . ?
C12 C3 N1 Co1 46.5(2) . . . . ?
C1 C2 N1 C4 67.6(3) . . . . ?
C1 C2 N1 C3 -59.2(3) . . . . ?
C1 C2 N1 Co1 -176.06(19) . . . . ?
C52 C7 N2 C8 162.7(3) . . . . ?
C52 C7 N2 C6 -69.0(3) . . . . ?
C52 C7 N2 Co2 50.5(3) . . . . ?
C62 C8 N2 C7 -149.8(3) . . . . ?
C62 C8 N2 C6 81.5(3) . . . . ?
C62 C8 N2 Co2 -39.6(3) . . . . ?
C5 C6 N2 C7 -52.7(4) . . . . ?
C5 C6 N2 C8 76.9(4) . . . . ?
C5 C6 N2 Co2 -166.1(3) . . . . ?
C15 C26' N11 C12 -1.5(4) . . . . ?
C15 C26' N11 Co1 170.9(2) . . . . ?
C15 C16 N11 C12 -1.5(4) . . . . ?
C17 C16 N11 C12 176.2(3) . . . . ?
C15 C16 N11 Co1 170.9(2) . . . . ?
C17 C16 N11 Co1 -11.4(4) . . . . ?
C13 C12 N11 C26' 2.6(4) . . . . ?
C3 C12 N11 C26' -173.9(2) . . . . ?
C13 C12 N11 C16 2.6(4) . . . . ?
C3 C12 N11 C16 -173.9(2) . . . . ?
C13 C12 N11 Co1 -171.0(2) . . . . ?
C3 C12 N11 Co1 12.5(3) . . . . ?
C25 C16' N21 C22 -1.7(4) . . . . ?
C17' C16' N21 C22 173.0(7) . . . . ?
C25 C16' N21 Co1 -177.6(2) . . . . ?
C17' C16' N21 Co1 -3.0(8) . . . . ?
C25 C26 N21 C22 -1.7(4) . . . . ?
C25 C26 N21 Co1 -177.6(2) . . . . ?
C23 C22 N21 C16' 0.5(4) . . . . ?
C4 C22 N21 C16' 178.6(2) . . . . ?
C23 C22 N21 C26 0.5(4) . . . . ?
C4 C22 N21 C26 178.6(2) . . . . ?
C23 C22 N21 Co1 177.1(2) . . . . ?
C4 C22 N21 Co1 -4.8(3) . . . . ?
C33 C32 N31 C36 0.5(5) . . . . ?
C33 C32 N31 Co1 -171.3(3) . . . . ?
C35 C36 N31 C32 -0.2(4) . . . . ?
C41 C36 N31 C32 -178.9(3) . . . . ?
C35 C36 N31 Co1 173.0(2) . . . . ?
C41 C36 N31 Co1 -5.6(3) . . . . ?
C55 C66' N51 C52 -1.7(5) . . . . ?
C55 C66' N51 Co2 172.0(3) . . . . ?
C55 C56 N51 C52 -1.7(5) . . . . ?
C57 C56 N51 C52 174.4(3) . . . . ?
C55 C56 N51 Co2 172.0(3) . . . . ?
C57 C56 N51 Co2 -12.0(5) . . . . ?
C53 C52 N51 C66' 2.1(5) . . . . ?
C7 C52 N51 C66' -176.8(3) . . . . ?
C53 C52 N51 C56 2.1(5) . . . . ?
C7 C52 N51 C56 -176.8(3) . . . . ?
C53 C52 N51 Co2 -172.7(3) . . . . ?
C7 C52 N51 Co2 8.4(3) . . . . ?
C63 C62 N61 C56' 0.1(5) . . . . ?
C8 C62 N61 C56' 174.5(3) . . . . ?
C63 C62 N61 C66 0.1(5) . . . . ?
C8 C62 N61 C66 174.5(3) . . . . ?
C63 C62 N61 Co2 175.9(3) . . . . ?
C8 C62 N61 Co2 -9.7(3) . . . . ?
C57' C56' N61 C62 175.3(8) . . . . ?
C65 C56' N61 C62 -2.2(5) . . . . ?
C57' C56' N61 Co2 0.0(9) . . . . ?
C65 C56' N61 Co2 -177.4(3) . . . . ?
C65 C66 N61 C62 -2.2(5) . . . . ?
C65 C66 N61 Co2 -177.4(3) . . . . ?
C73 C72 N71 C76 -0.6(6) . . . . ?
C73 C72 N71 Co2 -176.7(3) . . . . ?
C81 C76 N71 C72 178.9(3) . . . . ?
C75 C76 N71 C72 -1.2(5) . . . . ?
C81 C76 N71 Co2 -4.4(4) . . . . ?
C75 C76 N71 Co2 175.6(3) . . . . ?
C42 C41 O1 Co1 -174.7(2) . . . . ?
C36 C41 O1 Co1 5.2(3) . . . . ?
C82 C81 O2 Co2 -178.2(3) . . . . ?
C76 C81 O2 Co2 2.2(4) . . . . ?
